data_2242278
loop_
_publ_author_name
'Park, Hyunjin'
'Kim, Jineun'
'Chiang, Hojae'
'Kim, Tae Ho'

_publ_section_title
;
 Crystal structure of penoxsulam
;
_journal_issue 9
_journal_name_full 'Acta Crystallographica Section E'
_journal_page_first 1312
_journal_page_last 1315
_journal_paper_doi 10.1107/S2056989017011458
_journal_volume 73
_journal_year 2017
_chemical_formula_iupac 'C16 H14 F5 N5 O5 S'
_chemical_formula_moiety 'C16 H14 F5 N5 O5 S'
_chemical_formula_sum 'C16 H14 F5 N5 O5 S'
_chemical_formula_weight 483.38
_chemical_name_common penoxsulam
_chemical_name_systematic
2-(2,2-Difluoroethoxy)-<i>N</i>-(5,8-dimethoxy-1,2,4-triazolo[1,5-<i>c</i>]pyrimidin-2-yl)-6-(trifluoromethyl)benzenesulfonamide
_space_group_crystal_system triclinic
_space_group_IT_number 2
_space_group_name_Hall '-P 1'
_space_group_name_H-M_alt 'P -1'
_symmetry_space_group_name_Hall '-P 1'
_symmetry_space_group_name_H-M 'P -1'
_atom_sites_solution_hydrogens geom
_audit_creation_method SHELXL-2014/7
_cell_angle_alpha 82.698(2)
_cell_angle_beta 84.183(2)
_cell_angle_gamma 81.814(2)
_cell_formula_units_Z 4
_cell_length_a 8.1945(3)
_cell_length_b 8.3733(3)
_cell_length_c 28.3277(9)
_cell_measurement_reflns_used 9990
_cell_measurement_temperature 173(2)
_cell_measurement_theta_max 27.28
_cell_measurement_theta_min 2.47
_cell_volume 1901.42(12)
_computing_cell_refinement
;
SAINT (Bruker, 2014)
;
_computing_data_collection
;
APEX2 (Bruker, 2014)
;
_computing_data_reduction
;
SAINT (Bruker, 2014)
;
_computing_molecular_graphics
;
DIAMOND (Brandenburg, 2010)
;
_computing_publication_material
;
SHELXTL (Sheldrick, 2008) and publCIF (Westrip, 2010)
;
_computing_structure_refinement
;
SHELXL2014 (Sheldrick, 2015)
;
_computing_structure_solution
;
SHELXS97 (Sheldrick, 2008)
;
_diffrn_ambient_temperature 173(2)
_diffrn_measured_fraction_theta_full 0.984
_diffrn_measured_fraction_theta_max 0.984
_diffrn_measurement_device_type 'Bruker APEXII CCD'
_diffrn_measurement_method '\f and \w scans'
_diffrn_radiation_type MoK\a
_diffrn_radiation_wavelength 0.71073
_diffrn_reflns_av_R_equivalents 0.0320
_diffrn_reflns_limit_h_max 9
_diffrn_reflns_limit_h_min -9
_diffrn_reflns_limit_k_max 9
_diffrn_reflns_limit_k_min -9
_diffrn_reflns_limit_l_max 33
_diffrn_reflns_limit_l_min -32
_diffrn_reflns_number 24336
_diffrn_reflns_theta_full 24.997
_diffrn_reflns_theta_max 24.997
_diffrn_reflns_theta_min 1.455
_exptl_absorpt_coefficient_mu 0.261
_exptl_absorpt_correction_T_max 0.7457
_exptl_absorpt_correction_T_min 0.6456
_exptl_absorpt_correction_type multi-scan
_exptl_absorpt_process_details
;
(SADABS; Bruker, 2014)
;
_exptl_crystal_colour colourless
_exptl_crystal_density_diffrn 1.689
_exptl_crystal_description plate
_exptl_crystal_F_000 984
_exptl_crystal_size_max 0.400
_exptl_crystal_size_mid 0.190
_exptl_crystal_size_min 0.110
_refine_diff_density_max 0.469
_refine_diff_density_min -0.517
_refine_ls_extinction_method none
_refine_ls_goodness_of_fit_ref 1.045
_refine_ls_hydrogen_treatment constr
_refine_ls_matrix_type full
_refine_ls_number_parameters 581
_refine_ls_number_reflns 6571
_refine_ls_number_restraints 1
_refine_ls_restrained_S_all 1.045
_refine_ls_R_factor_all 0.0541
_refine_ls_R_factor_gt 0.0440
_refine_ls_shift/su_max 0.001
_refine_ls_shift/su_mean 0.000
_refine_ls_structure_factor_coef Fsqd
_refine_ls_weighting_details 'w=1/[\s^2^(Fo^2^)+(0.0438P)^2^+1.5689P] where P=(Fo^2^+2Fc^2^)/3'
_refine_ls_weighting_scheme calc
_refine_ls_wR_factor_gt 0.1014
_refine_ls_wR_factor_ref 0.1058
_reflns_number_gt 5503
_reflns_number_total 6571
_reflns_threshold_expression 'I > 2\s(I)'
_cod_data_source_file sj5532sup1.cif
_cod_data_source_block I
_cod_original_cell_volume 1901.43(12)
_cod_database_code 2242278
_shelx_space_group_comment
;
The symmetry employed for this shelxl refinement is uniquely defined
by the following loop, which should always be used as a source of
symmetry information in preference to the above space-group names.
They are only intended as comments.
;
_shelx_estimated_absorpt_t_min 0.903
_shelx_estimated_absorpt_t_max 0.972

loop_
_space_group_symop_operation_xyz
'x, y, z'
'-x, -y, -z'

loop_
_atom_site_type_symbol
_atom_site_label
_atom_site_fract_x
_atom_site_fract_y
_atom_site_fract_z
_atom_site_U_iso_or_equiv
_atom_site_adp_type
_atom_site_calc_flag
_atom_site_occupancy
S S1 0.40491(7) 0.27322(7) 0.33986(2) 0.02327(15) Uani d 1
S S2 1.17808(7) 0.29094(7) 0.15763(2) 0.02404(15) Uani d 1
F F1 0.6784(2) -0.21313(19) 0.28932(6) 0.0473(4) Uani d 1
F F2 0.6798(2) -0.2261(2) 0.36604(6) 0.0526(5) Uani d 1
F F3 0.0164(2) 0.53003(19) 0.34514(6) 0.0477(4) Uani d 1
F F4 0.18482(19) 0.53143(16) 0.28142(5) 0.0326(3) Uani d 1
F F5 -0.0713(2) 0.51888(19) 0.27738(6) 0.0465(4) Uani d 1
F F6 0.6485(2) 0.5512(2) 0.21727(6) 0.0501(4) Uani d 1
F F7 0.6787(3) 0.5868(2) 0.13991(7) 0.0629(5) Uani d 1
F F8 1.4342(2) -0.0947(2) 0.15363(6) 0.0505(5) Uani d 1
F F9 1.39010(18) 0.03048(19) 0.21686(5) 0.0381(4) Uani d 1
F F10 1.3647(2) -0.22070(19) 0.22130(6) 0.0523(5) Uani d 1
O O1 0.4016(2) -0.06137(18) 0.33033(6) 0.0292(4) Uani d 1
O O2 0.3455(2) 0.42426(19) 0.35764(6) 0.0343(4) Uani d 1
O O3 0.5333(2) 0.2632(2) 0.30221(6) 0.0356(4) Uani d 1
O O4 0.3555(3) -0.3031(3) 0.52168(8) 0.0591(6) Uani d 1
O O5 0.0298(3) 0.3079(3) 0.51945(7) 0.0460(5) Uani d 1
O O6 0.8254(2) 0.2966(2) 0.17644(6) 0.0309(4) Uani d 1
O O7 1.1568(2) 0.3944(2) 0.19444(6) 0.0349(4) Uani d 1
O O8 1.3393(2) 0.2352(2) 0.13777(6) 0.0334(4) Uani d 1
O O9 0.7015(3) 0.3776(3) -0.02223(8) 0.0535(6) Uani d 1
O O10 1.3171(3) 0.0395(3) -0.02043(7) 0.0449(5) Uani d 1
N N1 0.4795(2) 0.1502(2) 0.38497(7) 0.0250(4) Uani d 1
H H1N 0.5842 0.1083 0.3822 0.030 Uiso calc 1
N N2 0.4113(3) -0.0440(2) 0.44874(8) 0.0315(5) Uani d 1
N N3 0.2718(3) 0.2139(2) 0.44832(7) 0.0293(5) Uani d 1
N N4 0.2201(3) 0.1158(3) 0.48799(7) 0.0360(5) Uani d 1
N N5 0.0657(4) 0.0425(4) 0.55905(8) 0.0537(7) Uani d 1
N N6 1.0775(3) 0.3946(2) 0.11402(7) 0.0273(5) Uani d 1
H H6N 1.0315 0.4945 0.1175 0.033 Uiso calc 1
N N7 0.9191(3) 0.3767(2) 0.05042(7) 0.0313(5) Uani d 1
N N8 1.1790(3) 0.2324(3) 0.05044(7) 0.0303(5) Uani d 1
N N9 1.1034(3) 0.2116(3) 0.01107(7) 0.0354(5) Uani d 1
N N10 1.0719(3) 0.1088(3) -0.05969(8) 0.0483(6) Uani d 1
C C1 0.4275(3) -0.2344(3) 0.33482(10) 0.0319(6) Uani d 1
H H1A 0.3768 -0.2749 0.3091 0.038 Uiso calc 1
H H1B 0.3776 -0.2797 0.3661 0.038 Uiso calc 1
C C2 0.6090(4) -0.2821(3) 0.33091(10) 0.0366(7) Uani d 1
H H2 0.6349 -0.4030 0.3329 0.044 Uiso calc 1
C C3 0.2487(3) 0.0195(3) 0.32428(8) 0.0226(5) Uani d 1
C C4 0.1131(3) -0.0560(3) 0.31745(9) 0.0283(6) Uani d 1
H H4 0.1223 -0.1710 0.3198 0.034 Uiso calc 1
C C5 -0.0334(3) 0.0372(3) 0.30731(9) 0.0319(6) Uani d 1
H H5 -0.1263 -0.0142 0.3032 0.038 Uiso calc 1
C C6 -0.0480(3) 0.2044(3) 0.30301(9) 0.0291(6) Uani d 1
H H6 -0.1488 0.2671 0.2944 0.035 Uiso calc 1
C C7 0.0837(3) 0.2816(3) 0.31124(8) 0.0219(5) Uani d 1
C C8 0.2322(3) 0.1891(3) 0.32403(7) 0.0188(5) Uani d 1
C C9 0.0556(3) 0.4652(3) 0.30368(9) 0.0303(6) Uani d 1
C C10 0.3842(3) 0.1093(3) 0.42737(8) 0.0264(5) Uani d 1
C C11 0.3046(3) -0.0355(3) 0.48755(9) 0.0303(6) Uani d 1
C C12 0.2670(4) -0.1556(4) 0.52547(11) 0.0451(8) Uani d 1
C C13 0.1508(4) -0.1123(4) 0.55917(10) 0.0472(8) Uani d 1
H H13 0.1246 -0.1919 0.5848 0.057 Uiso calc 1
C C14 0.1007(4) 0.1546(4) 0.52415(9) 0.0400(7) Uani d 1
C C15 0.3152(5) -0.4323(4) 0.55754(13) 0.0761(13) Uani d 1
H H15A 0.3362 -0.4064 0.5890 0.114 Uiso calc 1
H H15B 0.3837 -0.5338 0.5506 0.114 Uiso calc 1
H H15C 0.1981 -0.4448 0.5575 0.114 Uiso calc 1
C C16 -0.0932(4) 0.3529(4) 0.55773(11) 0.0618(10) Uani d 1
H H16A -0.1876 0.2927 0.5580 0.093 Uiso calc 1
H H16B -0.1309 0.4697 0.5526 0.093 Uiso calc 1
H H16C -0.0443 0.3266 0.5884 0.093 Uiso calc 1
C C17 0.6501(3) 0.3241(3) 0.17727(11) 0.0388(7) Uani d 1
H H17A 0.5996 0.2640 0.2062 0.047 Uiso calc 1
H H17B 0.6132 0.2872 0.1487 0.047 Uiso calc 1
C C18 0.6008(4) 0.5018(4) 0.17763(12) 0.0460(8) Uani d 1
H H18 0.4782 0.5284 0.1767 0.055 Uiso calc 1
C C19 0.8998(3) 0.1400(3) 0.17952(8) 0.0244(5) Uani d 1
C C20 0.8126(3) 0.0072(3) 0.18630(9) 0.0326(6) Uani d 1
H H20 0.6953 0.0231 0.1871 0.039 Uiso calc 1
C C21 0.8963(3) -0.1464(3) 0.19184(9) 0.0350(6) Uani d 1
H H21 0.8369 -0.2372 0.1948 0.042 Uiso calc 1
C C22 1.0651(3) -0.1711(3) 0.19321(9) 0.0321(6) Uani d 1
H H22 1.1208 -0.2783 0.1991 0.039 Uiso calc 1
C C23 1.1547(3) -0.0404(3) 0.18604(8) 0.0238(5) Uani d 1
C C24 1.0729(3) 0.1177(3) 0.17622(8) 0.0203(5) Uani d 1
C C25 1.3353(3) -0.0779(3) 0.19369(9) 0.0344(6) Uani d 1
C C26 1.0613(3) 0.3314(3) 0.07141(8) 0.0257(5) Uani d 1
C C27 0.9510(3) 0.2979(3) 0.01135(8) 0.0275(6) Uani d 1
C C28 0.8526(4) 0.2892(3) -0.02617(10) 0.0407(7) Uani d 1
C C29 0.9154(4) 0.1956(4) -0.05974(9) 0.0422(7) Uani d 1
H H29 0.8498 0.1880 -0.0850 0.051 Uiso calc 1
C C30 1.1653(4) 0.1154(3) -0.02503(9) 0.0369(7) Uani d 1
C C31 0.5908(5) 0.3640(5) -0.05730(12) 0.0651(10) Uani d 1
H H31A 0.6383 0.4036 -0.0891 0.098 Uiso calc 1
H H31B 0.4841 0.4291 -0.0501 0.098 Uiso calc 1
H H31C 0.5747 0.2500 -0.0567 0.098 Uiso calc 1
C C32 1.3861(4) -0.0568(4) -0.05853(11) 0.0574(9) Uani d 1
H H32A 1.3238 -0.1487 -0.0580 0.086 Uiso calc 1
H H32B 1.5023 -0.0976 -0.0540 0.086 Uiso calc 1
H H32C 1.3789 0.0106 -0.0894 0.086 Uiso calc 1

loop_
_atom_site_aniso_label
_atom_site_aniso_U_11
_atom_site_aniso_U_22
_atom_site_aniso_U_33
_atom_site_aniso_U_12
_atom_site_aniso_U_13
_atom_site_aniso_U_23
S1 0.0248(3) 0.0191(3) 0.0273(3) -0.0096(2) -0.0074(2) 0.0035(2)
S2 0.0227(3) 0.0273(3) 0.0243(3) -0.0104(3) -0.0056(2) -0.0001(2)
F1 0.0495(11) 0.0363(9) 0.0517(10) -0.0063(8) 0.0157(8) -0.0038(8)
F2 0.0434(11) 0.0549(11) 0.0572(11) 0.0058(8) -0.0152(9) -0.0032(9)
F3 0.0608(12) 0.0387(9) 0.0427(9) 0.0094(8) -0.0013(8) -0.0212(7)
F4 0.0448(9) 0.0202(7) 0.0334(8) -0.0065(6) -0.0109(7) 0.0034(6)
F5 0.0383(10) 0.0389(9) 0.0598(11) 0.0152(7) -0.0215(8) -0.0052(8)
F6 0.0374(10) 0.0509(10) 0.0675(12) -0.0021(8) -0.0103(8) -0.0271(9)
F7 0.0708(14) 0.0459(10) 0.0689(13) 0.0095(10) -0.0230(11) 0.0004(9)
F8 0.0353(10) 0.0617(11) 0.0460(10) 0.0086(8) 0.0167(8) -0.0063(8)
F9 0.0239(8) 0.0547(10) 0.0349(8) -0.0035(7) -0.0082(6) 0.0007(7)
F10 0.0421(11) 0.0414(9) 0.0616(11) 0.0160(8) -0.0023(8) 0.0140(8)
O1 0.0291(10) 0.0136(8) 0.0455(10) -0.0016(7) -0.0089(8) -0.0020(7)
O2 0.0486(12) 0.0161(8) 0.0417(10) -0.0081(8) -0.0193(9) -0.0008(7)
O3 0.0253(10) 0.0465(11) 0.0347(10) -0.0149(8) -0.0016(8) 0.0073(8)
O4 0.0559(15) 0.0501(14) 0.0696(15) -0.0188(12) -0.0251(12) 0.0290(11)
O5 0.0544(14) 0.0528(13) 0.0349(11) -0.0212(11) 0.0097(9) -0.0158(9)
O6 0.0160(9) 0.0283(9) 0.0490(11) -0.0019(7) -0.0057(8) -0.0056(8)
O7 0.0458(12) 0.0342(10) 0.0298(10) -0.0159(9) -0.0095(8) -0.0062(8)
O8 0.0191(9) 0.0468(11) 0.0346(10) -0.0121(8) -0.0033(7) 0.0041(8)
O9 0.0629(16) 0.0460(12) 0.0560(13) -0.0108(11) -0.0342(11) 0.0043(10)
O10 0.0409(13) 0.0634(13) 0.0343(11) -0.0178(11) 0.0065(9) -0.0158(10)
N1 0.0177(11) 0.0273(11) 0.0302(11) -0.0045(8) -0.0094(8) 0.0041(9)
N2 0.0320(13) 0.0284(11) 0.0357(12) -0.0117(10) -0.0146(10) 0.0086(9)
N3 0.0346(13) 0.0310(11) 0.0249(11) -0.0144(10) -0.0046(9) -0.0004(9)
N4 0.0387(14) 0.0455(14) 0.0273(12) -0.0188(11) -0.0086(10) 0.0014(10)
N5 0.0623(19) 0.079(2) 0.0285(13) -0.0423(16) -0.0065(12) 0.0003(13)
N6 0.0355(13) 0.0201(10) 0.0276(11) -0.0067(9) -0.0086(9) 0.0003(8)
N7 0.0346(13) 0.0272(11) 0.0332(12) -0.0091(10) -0.0120(10) 0.0055(9)
N8 0.0332(13) 0.0358(12) 0.0242(11) -0.0126(10) -0.0043(9) -0.0018(9)
N9 0.0446(15) 0.0384(13) 0.0262(12) -0.0190(11) -0.0053(10) 0.0026(10)
N10 0.0610(15) 0.0614(17) 0.0280(12) -0.0318(12) -0.0021(12) -0.0012(11)
C1 0.0404(16) 0.0120(11) 0.0417(15) -0.0024(11) -0.0001(12) -0.0003(10)
C2 0.0409(17) 0.0201(13) 0.0451(17) 0.0000(12) 0.0027(13) 0.0004(12)
C3 0.0243(14) 0.0218(12) 0.0212(12) -0.0040(10) -0.0013(10) 0.0005(9)
C4 0.0325(15) 0.0232(12) 0.0317(14) -0.0128(11) -0.0013(11) -0.0039(10)
C5 0.0253(14) 0.0408(15) 0.0337(14) -0.0175(12) 0.0000(11) -0.0069(12)
C6 0.0192(13) 0.0387(15) 0.0300(13) -0.0029(11) -0.0016(10) -0.0075(11)
C7 0.0218(13) 0.0239(12) 0.0199(11) -0.0014(10) -0.0008(9) -0.0049(9)
C8 0.0214(13) 0.0177(11) 0.0180(11) -0.0064(9) -0.0005(9) -0.0011(9)
C9 0.0319(15) 0.0264(13) 0.0319(14) 0.0070(11) -0.0075(11) -0.0090(11)
C10 0.0281(14) 0.0276(13) 0.0268(13) -0.0126(11) -0.0119(11) 0.0021(10)
C11 0.0300(15) 0.0359(15) 0.0285(14) -0.0172(12) -0.0143(11) 0.0068(11)
C12 0.0468(19) 0.0523(19) 0.0403(17) -0.0251(16) -0.0251(15) 0.0175(14)
C13 0.056(2) 0.065(2) 0.0266(15) -0.0373(18) -0.0174(14) 0.0175(14)
C14 0.0433(18) 0.059(2) 0.0240(14) -0.0256(15) -0.0038(12) -0.0066(13)
C15 0.099(3) 0.062(2) 0.072(2) -0.043(2) -0.039(2) 0.0379(19)
C16 0.071(2) 0.078(2) 0.0443(19) -0.036(2) 0.0250(17) -0.0330(18)
C17 0.0167(14) 0.0439(16) 0.0591(18) -0.0001(12) -0.0096(12) -0.0178(14)
C18 0.0244(16) 0.0511(18) 0.067(2) 0.0050(14) -0.0176(14) -0.0227(16)
C19 0.0220(13) 0.0267(13) 0.0252(12) -0.0033(10) -0.0033(10) -0.0045(10)
C20 0.0242(14) 0.0402(15) 0.0362(15) -0.0136(12) -0.0006(11) -0.0065(12)
C21 0.0431(18) 0.0301(14) 0.0355(15) -0.0191(13) 0.0012(12) -0.0059(11)
C22 0.0437(17) 0.0238(13) 0.0280(13) -0.0046(12) 0.0018(12) -0.0036(10)
C23 0.0251(13) 0.0263(13) 0.0185(11) -0.0025(10) 0.0038(10) -0.0020(10)
C24 0.0182(12) 0.0238(12) 0.0195(11) -0.0059(10) -0.0009(9) -0.0022(9)
C25 0.0301(15) 0.0367(15) 0.0312(14) 0.0040(12) 0.0026(12) 0.0019(12)
C26 0.0300(14) 0.0230(12) 0.0254(13) -0.0114(11) -0.0061(11) 0.0043(10)
C27 0.0373(16) 0.0241(13) 0.0230(13) -0.0144(11) -0.0087(11) 0.0072(10)
C28 0.053(2) 0.0354(15) 0.0367(16) -0.0185(14) -0.0211(14) 0.0123(13)
C29 0.0613(17) 0.0504(18) 0.0212(13) -0.0282(13) -0.0155(13) 0.0046(12)
C30 0.0489(19) 0.0424(16) 0.0233(14) -0.0242(14) 0.0030(12) -0.0027(12)
C31 0.066(3) 0.073(2) 0.062(2) -0.022(2) -0.0397(19) 0.0113(18)
C32 0.056(2) 0.081(2) 0.0413(18) -0.0272(19) 0.0199(16) -0.0260(17)

loop_
_atom_type_symbol
_atom_type_description
_atom_type_scat_dispersion_real
_atom_type_scat_dispersion_imag
_atom_type_scat_source
C C 0.0033 0.0016 'International Tables Vol C Tables 4.2.6.8 and 6.1.1.4'
H H 0.0000 0.0000 'International Tables Vol C Tables 4.2.6.8 and 6.1.1.4'
N N 0.0061 0.0033 'International Tables Vol C Tables 4.2.6.8 and 6.1.1.4'
O O 0.0106 0.0060 'International Tables Vol C Tables 4.2.6.8 and 6.1.1.4'
F F 0.0171 0.0103 'International Tables Vol C Tables 4.2.6.8 and 6.1.1.4'
S S 0.1246 0.1234 'International Tables Vol C Tables 4.2.6.8 and 6.1.1.4'

loop_
_geom_angle_atom_site_label_1
_geom_angle_atom_site_label_2
_geom_angle_atom_site_label_3
_geom_angle
O3 S1 O2 120.60(11)
O3 S1 N1 104.84(11)
O2 S1 N1 106.54(10)
O3 S1 C8 109.19(10)
O2 S1 C8 108.35(11)
N1 S1 C8 106.43(10)
O7 S2 O8 120.38(11)
O7 S2 N6 104.97(11)
O8 S2 N6 107.16(11)
O7 S2 C24 109.88(10)
O8 S2 C24 107.92(11)
N6 S2 C24 105.54(10)
C3 O1 C1 120.10(19)
C12 O4 C15 116.5(3)
C14 O5 C16 115.5(2)
C19 O6 C17 117.77(19)
C28 O9 C31 116.7(3)
C30 O10 C32 115.5(2)
C10 N1 S1 123.11(17)
C10 N1 H1N 118.4
S1 N1 H1N 118.4
C11 N2 C10 100.9(2)
C10 N3 N4 100.3(2)
C11 N4 N3 109.7(2)
C11 N4 C14 121.8(2)
N3 N4 C14 128.4(2)
C14 N5 C13 119.3(3)
C26 N6 S2 123.03(17)
C26 N6 H6N 118.5
S2 N6 H6N 118.5
C27 N7 C26 100.8(2)
C26 N8 N9 100.1(2)
C27 N9 N8 110.4(2)
C27 N9 C30 121.9(2)
N8 N9 C30 127.7(2)
C30 N10 C29 120.1(3)
O1 C1 C2 106.3(2)
O1 C1 H1A 110.5
C2 C1 H1A 110.5
O1 C1 H1B 110.5
C2 C1 H1B 110.5
H1A C1 H1B 108.7
F1 C2 F2 105.6(2)
F1 C2 C1 110.6(2)
F2 C2 C1 110.8(2)
F1 C2 H2 109.9
F2 C2 H2 109.9
C1 C2 H2 109.9
O1 C3 C4 123.6(2)
O1 C3 C8 116.1(2)
C4 C3 C8 120.3(2)
C5 C4 C3 119.5(2)
C5 C4 H4 120.3
C3 C4 H4 120.3
C4 C5 C6 121.0(2)
C4 C5 H5 119.5
C6 C5 H5 119.5
C5 C6 C7 120.4(2)
C5 C6 H6 119.8
C7 C6 H6 119.8
C6 C7 C8 119.8(2)
C6 C7 C9 115.7(2)
C8 C7 C9 124.5(2)
C7 C8 C3 118.7(2)
C7 C8 S1 124.01(17)
C3 C8 S1 117.28(18)
F4 C9 F5 106.3(2)
F4 C9 F3 107.5(2)
F5 C9 F3 105.6(2)
F4 C9 C7 113.7(2)
F5 C9 C7 111.2(2)
F3 C9 C7 112.0(2)
N3 C10 N2 118.3(2)
N3 C10 N1 123.7(2)
N2 C10 N1 118.0(2)
N2 C11 N4 110.8(2)
N2 C11 C12 130.9(3)
N4 C11 C12 118.2(3)
C13 C12 O4 128.3(3)
C13 C12 C11 117.6(3)
O4 C12 C11 114.1(3)
C12 C13 N5 123.4(3)
C12 C13 H13 118.3
N5 C13 H13 118.3
N5 C14 O5 125.9(3)
N5 C14 N4 119.6(3)
O5 C14 N4 114.5(2)
O4 C15 H15A 109.5
O4 C15 H15B 109.5
H15A C15 H15B 109.5
O4 C15 H15C 109.5
H15A C15 H15C 109.5
H15B C15 H15C 109.5
O5 C16 H16A 109.5
O5 C16 H16B 109.5
H16A C16 H16B 109.5
O5 C16 H16C 109.5
H16A C16 H16C 109.5
H16B C16 H16C 109.5
O6 C17 C18 106.7(2)
O6 C17 H17A 110.4
C18 C17 H17A 110.4
O6 C17 H17B 110.4
C18 C17 H17B 110.4
H17A C17 H17B 108.6
F6 C18 F7 105.9(2)
F6 C18 C17 110.2(3)
F7 C18 C17 111.1(2)
F6 C18 H18 109.9
F7 C18 H18 109.9
C17 C18 H18 109.9
O6 C19 C20 123.2(2)
O6 C19 C24 116.2(2)
C20 C19 C24 120.5(2)
C21 C20 C19 119.7(2)
C21 C20 H20 120.1
C19 C20 H20 120.1
C20 C21 C22 120.8(2)
C20 C21 H21 119.6
C22 C21 H21 119.6
C21 C22 C23 120.3(2)
C21 C22 H22 119.8
C23 C22 H22 119.8
C22 C23 C24 119.8(2)
C22 C23 C25 116.3(2)
C24 C23 C25 123.7(2)
C19 C24 C23 118.3(2)
C19 C24 S2 118.21(17)
C23 C24 S2 123.49(18)
F9 C25 F8 108.1(2)
F9 C25 F10 105.0(2)
F8 C25 F10 105.2(2)
F9 C25 C23 113.5(2)
F8 C25 C23 114.2(2)
F10 C25 C23 110.2(2)
N8 C26 N7 118.5(2)
N8 C26 N6 123.6(2)
N7 C26 N6 117.9(2)
N7 C27 N9 110.3(2)
N7 C27 C28 131.1(3)
N9 C27 C28 118.6(2)
C29 C28 O9 128.1(3)
C29 C28 C27 117.8(3)
O9 C28 C27 114.0(3)
C28 C29 N10 122.9(3)
C28 C29 H29 118.5
N10 C29 H29 118.5
N10 C30 O10 126.7(3)
N10 C30 N9 118.7(3)
O10 C30 N9 114.6(2)
O9 C31 H31A 109.5
O9 C31 H31B 109.5
H31A C31 H31B 109.5
O9 C31 H31C 109.5
H31A C31 H31C 109.5
H31B C31 H31C 109.5
O10 C32 H32A 109.5
O10 C32 H32B 109.5
H32A C32 H32B 109.5
O10 C32 H32C 109.5
H32A C32 H32C 109.5
H32B C32 H32C 109.5

loop_
_geom_bond_atom_site_label_1
_geom_bond_atom_site_label_2
_geom_bond_distance
S1 O3 1.4217(18)
S1 O2 1.4238(18)
S1 N1 1.6466(19)
S1 C8 1.787(2)
S2 O7 1.4207(18)
S2 O8 1.4210(18)
S2 N6 1.640(2)
S2 C24 1.788(2)
F1 C2 1.353(3)
F2 C2 1.364(3)
F3 C9 1.346(3)
F4 C9 1.330(3)
F5 C9 1.333(3)
F6 C18 1.355(3)
F7 C18 1.361(4)
F8 C25 1.336(3)
F9 C25 1.335(3)
F10 C25 1.348(3)
O1 C3 1.353(3)
O1 C1 1.425(3)
O4 C12 1.351(4)
O4 C15 1.438(4)
O5 C14 1.328(4)
O5 C16 1.452(3)
O6 C19 1.361(3)
O6 C17 1.420(3)
O9 C28 1.351(4)
O9 C31 1.436(4)
O10 C30 1.324(4)
O10 C32 1.450(3)
N1 C10 1.397(3)
N1 H1N 0.8800
N2 C11 1.336(3)
N2 C10 1.346(3)
N3 C10 1.326(3)
N3 N4 1.373(3)
N4 C11 1.355(3)
N4 C14 1.380(4)
N5 C14 1.313(4)
N5 C13 1.382(4)
N6 C26 1.403(3)
N6 H6N 0.8800
N7 C27 1.344(3)
N7 C26 1.346(3)
N8 C26 1.323(3)
N8 N9 1.370(3)
N9 C27 1.350(3)
N9 C30 1.393(3)
N10 C30 1.316(4)
N10 C29 1.381(4)
C1 C2 1.481(4)
C1 H1A 0.9900
C1 H1B 0.9900
C2 H2 1.0000
C3 C4 1.395(3)
C3 C8 1.406(3)
C4 C5 1.371(4)
C4 H4 0.9500
C5 C6 1.379(4)
C5 H5 0.9500
C6 C7 1.388(3)
C6 H6 0.9500
C7 C8 1.401(3)
C7 C9 1.513(3)
C11 C12 1.417(4)
C12 C13 1.324(5)
C13 H13 0.9500
C15 H15A 0.9800
C15 H15B 0.9800
C15 H15C 0.9800
C16 H16A 0.9800
C16 H16B 0.9800
C16 H16C 0.9800
C17 C18 1.487(4)
C17 H17A 0.9900
C17 H17B 0.9900
C18 H18 1.0000
C19 C20 1.389(3)
C19 C24 1.399(3)
C20 C21 1.367(4)
C20 H20 0.9500
C21 C22 1.373(4)
C21 H21 0.9500
C22 C23 1.386(3)
C22 H22 0.9500
C23 C24 1.403(3)
C23 C25 1.501(4)
C27 C28 1.413(4)
C28 C29 1.326(4)
C29 H29 0.9500
C31 H31A 0.9800
C31 H31B 0.9800
C31 H31C 0.9800
C32 H32A 0.9800
C32 H32B 0.9800
C32 H32C 0.9800

loop_
_geom_hbond_atom_site_label_D
_geom_hbond_atom_site_label_H
_geom_hbond_atom_site_label_A
_geom_hbond_site_symmetry_A
_geom_hbond_distance_DH
_geom_hbond_distance_HA
_geom_hbond_distance_DA
_geom_hbond_angle_DHA
C1 H1A F10 1_455 0.99 2.48 3.293(3) 138.9
C16 H16C F3 2_566 0.98 2.40 3.185(3) 136.2
C17 H17B O8 1_455 0.99 2.40 3.102(3) 127.0
C18 H18 F10 1_465 1.00 2.60 3.104(3) 111.2
C20 H20 F9 1_455 0.95 2.55 3.466(3) 161.7
C32 H32C F8 2_855 0.98 2.36 3.146(3) 136.6

loop_
_geom_torsion_atom_site_label_1
_geom_torsion_atom_site_label_2
_geom_torsion_atom_site_label_3
_geom_torsion_atom_site_label_4
_geom_torsion
O3 S1 N1 C10 -171.86(18)
O2 S1 N1 C10 59.2(2)
C8 S1 N1 C10 -56.2(2)
C10 N3 N4 C11 0.3(2)
C10 N3 N4 C14 -179.1(2)
O7 S2 N6 C26 -176.81(19)
O8 S2 N6 C26 54.1(2)
C24 S2 N6 C26 -60.7(2)
C26 N8 N9 C27 0.3(2)
C26 N8 N9 C30 -178.6(2)
C3 O1 C1 C2 168.7(2)
O1 C1 C2 F1 -56.8(3)
O1 C1 C2 F2 59.8(3)
C1 O1 C3 C4 -6.4(3)
C1 O1 C3 C8 175.1(2)
O1 C3 C4 C5 -174.1(2)
C8 C3 C4 C5 4.3(3)
C3 C4 C5 C6 1.0(4)
C4 C5 C6 C7 -3.2(4)
C5 C6 C7 C8 0.0(3)
C5 C6 C7 C9 177.8(2)
C6 C7 C8 C3 5.3(3)
C9 C7 C8 C3 -172.4(2)
C6 C7 C8 S1 -175.15(17)
C9 C7 C8 S1 7.2(3)
O1 C3 C8 C7 171.1(2)
C4 C3 C8 C7 -7.5(3)
O1 C3 C8 S1 -8.5(3)
C4 C3 C8 S1 172.95(18)
O3 S1 C8 C7 -107.6(2)
O2 S1 C8 C7 25.5(2)
N1 S1 C8 C7 139.78(19)
O3 S1 C8 C3 72.01(19)
O2 S1 C8 C3 -154.89(17)
N1 S1 C8 C3 -40.7(2)
C6 C7 C9 F4 -138.2(2)
C8 C7 C9 F4 39.5(3)
C6 C7 C9 F5 -18.2(3)
C8 C7 C9 F5 159.5(2)
C6 C7 C9 F3 99.7(3)
C8 C7 C9 F3 -82.6(3)
N4 N3 C10 N2 0.0(3)
N4 N3 C10 N1 -178.3(2)
C11 N2 C10 N3 -0.2(3)
C11 N2 C10 N1 178.2(2)
S1 N1 C10 N3 -39.4(3)
S1 N1 C10 N2 142.28(19)
C10 N2 C11 N4 0.4(3)
C10 N2 C11 C12 178.9(3)
N3 N4 C11 N2 -0.4(3)
C14 N4 C11 N2 179.0(2)
N3 N4 C11 C12 -179.2(2)
C14 N4 C11 C12 0.3(4)
C15 O4 C12 C13 2.7(4)
C15 O4 C12 C11 -176.1(2)
N2 C11 C12 C13 -178.4(3)
N4 C11 C12 C13 0.1(4)
N2 C11 C12 O4 0.6(4)
N4 C11 C12 O4 179.1(2)
O4 C12 C13 N5 -178.9(3)
C11 C12 C13 N5 0.0(4)
C14 N5 C13 C12 -0.4(4)
C13 N5 C14 O5 -179.8(3)
C13 N5 C14 N4 0.7(4)
C16 O5 C14 N5 2.0(4)
C16 O5 C14 N4 -178.4(2)
C11 N4 C14 N5 -0.7(4)
N3 N4 C14 N5 178.7(2)
C11 N4 C14 O5 179.8(2)
N3 N4 C14 O5 -0.9(4)
C19 O6 C17 C18 175.3(2)
O6 C17 C18 F6 -61.3(3)
O6 C17 C18 F7 55.7(3)
C17 O6 C19 C20 -4.0(3)
C17 O6 C19 C24 177.0(2)
O6 C19 C20 C21 -176.2(2)
C24 C19 C20 C21 2.8(4)
C19 C20 C21 C22 3.3(4)
C20 C21 C22 C23 -4.0(4)
C21 C22 C23 C24 -1.5(4)
C21 C22 C23 C25 173.3(2)
O6 C19 C24 C23 171.0(2)
C20 C19 C24 C23 -8.1(3)
O6 C19 C24 S2 -11.3(3)
C20 C19 C24 S2 169.70(19)
C22 C23 C24 C19 7.4(3)
C25 C23 C24 C19 -167.0(2)
C22 C23 C24 S2 -170.27(18)
C25 C23 C24 S2 15.3(3)
O7 S2 C24 C19 71.2(2)
O8 S2 C24 C19 -155.77(18)
N6 S2 C24 C19 -41.5(2)
O7 S2 C24 C23 -111.1(2)
O8 S2 C24 C23 21.9(2)
N6 S2 C24 C23 136.22(19)
C22 C23 C25 F9 -138.3(2)
C24 C23 C25 F9 36.3(3)
C22 C23 C25 F8 97.3(3)
C24 C23 C25 F8 -88.1(3)
C22 C23 C25 F10 -20.8(3)
C24 C23 C25 F10 153.8(2)
N9 N8 C26 N7 0.1(3)
N9 N8 C26 N6 -178.7(2)
C27 N7 C26 N8 -0.5(3)
C27 N7 C26 N6 178.4(2)
S2 N6 C26 N8 -36.0(3)
S2 N6 C26 N7 145.19(18)
C26 N7 C27 N9 0.6(2)
C26 N7 C27 C28 178.6(2)
N8 N9 C27 N7 -0.7(3)
C30 N9 C27 N7 178.4(2)
N8 N9 C27 C28 -178.9(2)
C30 N9 C27 C28 0.2(3)
C31 O9 C28 C29 3.1(4)
C31 O9 C28 C27 -175.4(2)
N7 C27 C28 C29 -177.5(2)
N9 C27 C28 C29 0.2(4)
N7 C27 C28 O9 1.2(4)
N9 C27 C28 O9 178.9(2)
O9 C28 C29 N10 -179.1(2)
C27 C28 C29 N10 -0.7(4)
C30 N10 C29 C28 0.7(4)
C29 N10 C30 O10 -179.7(2)
C29 N10 C30 N9 -0.3(4)
C32 O10 C30 N10 1.5(4)
C32 O10 C30 N9 -178.0(2)
C27 N9 C30 N10 -0.2(4)
N8 N9 C30 N10 178.7(2)
C27 N9 C30 O10 179.4(2)
N8 N9 C30 O10 -1.8(4)

_cod_database_fobs_code 2242278
